data_7719099
loop_
_publ_author_name
'Viviano-Posadas, Alejandro O'
'Valdes-Garc&#xed;a, Josue'
'Salom&#xf3;n-Flores, Mar&#xed;a K'
'Mart&#xed;nez-Otero, Diego'
'Bautista-Renedo, Joanatan M'
'Gonz&#xe1;lez-Rivas, Nelly'
'S&#xe1;nchez-Vidal, Hilda'
'German-Acacio, Juan M'
'Vald&#xe9;s-Mart&#xed;nez, Jes&#xfa;s'
'Dorazco-Gonz&#xe1;lez, Alejandro'

_publ_section_title
;
 Fluorescent chemosensing of epinephrine by a bis-boronic molecular
 receptor in aqueous media: crystal structure, spectroscopic studies and
 visual detection.
;
_journal_issue 32
_journal_name_full 'Dalton transactions (Cambridge, England : 2003)'
_journal_page_first 12259
_journal_page_last 12276
_journal_paper_doi 10.1039/d5dt00784d
_journal_volume 54
_journal_year 2025
_chemical_absolute_configuration ad
_chemical_formula_moiety 'C34 H26 N4'
_chemical_formula_sum 'C34 H26 N4'
_chemical_formula_weight 490.59
_space_group_crystal_system orthorhombic
_space_group_IT_number 19
_space_group_name_Hall 'P 2ac 2ab'
_space_group_name_H-M_alt 'P 21 21 21'
_atom_sites_solution_hydrogens geom
_atom_sites_solution_primary direct
_atom_sites_solution_secondary difmap
_audit_creation_method SHELXL-2018/3
_audit_update_record
;
2023-03-29 deposited with the CCDC.	2025-07-14 downloaded from the CCDC.
;
_cell_angle_alpha 90
_cell_angle_beta 90
_cell_angle_gamma 90
_cell_formula_units_Z 4
_cell_length_a 5.78900(10)
_cell_length_b 19.3497(4)
_cell_length_c 22.1557(4)
_cell_measurement_reflns_used 9846
_cell_measurement_temperature 100(2)
_cell_measurement_theta_max 71.92
_cell_measurement_theta_min 3.03
_cell_volume 2481.78(8)
_computing_cell_refinement 'Bruker SAINT'
_computing_data_collection 'Bruker APEX2'
_computing_data_reduction 'Bruker SAINT'
_computing_molecular_graphics 'Bruker SHELXTL'
_computing_publication_material 'Bruker SHELXTL'
_computing_structure_refinement 'SHELXL-2018/3 (Sheldrick, 2018)'
_computing_structure_solution 'SHELXS-97 (Sheldrick 2008)'
_diffrn_ambient_temperature 100(2)
_diffrn_measured_fraction_theta_full 1.000
_diffrn_measured_fraction_theta_max 0.995
_diffrn_measurement_device_type 'Bruker APEX-II CCD'
_diffrn_measurement_method '\w scans'
_diffrn_radiation_monochromator mirrors
_diffrn_radiation_type CuK\a
_diffrn_radiation_wavelength 1.54178
_diffrn_reflns_av_R_equivalents 0.0381
_diffrn_reflns_av_unetI/netI 0.0203
_diffrn_reflns_Laue_measured_fraction_full 1.000
_diffrn_reflns_Laue_measured_fraction_max 0.995
_diffrn_reflns_limit_h_max 7
_diffrn_reflns_limit_h_min -4
_diffrn_reflns_limit_k_max 21
_diffrn_reflns_limit_k_min -23
_diffrn_reflns_limit_l_max 27
_diffrn_reflns_limit_l_min -26
_diffrn_reflns_number 28585
_diffrn_reflns_point_group_measured_fraction_full 1.000
_diffrn_reflns_point_group_measured_fraction_max 0.990
_diffrn_reflns_theta_full 67.679
_diffrn_reflns_theta_max 71.976
_diffrn_reflns_theta_min 3.032
_diffrn_source 'Incoatec ImuS'
_exptl_absorpt_coefficient_mu 0.607
_exptl_absorpt_correction_T_max 0.7535
_exptl_absorpt_correction_T_min 0.6920
_exptl_absorpt_correction_type none
_exptl_absorpt_process_details
; 
 SADABS 2016/2: Krause, L., Herbst-Irmer, R., Sheldrick G.M. & Stalke D., 
 J. Appl. Cryst. 48 (2015) 3-10 
;
_exptl_crystal_colour colourless
_exptl_crystal_density_diffrn 1.313
_exptl_crystal_description Prism
_exptl_crystal_F_000 1032
_exptl_crystal_preparation Luminescent
_exptl_crystal_size_max 0.473
_exptl_crystal_size_mid 0.377
_exptl_crystal_size_min 0.361
_refine_diff_density_max 0.128
_refine_diff_density_min -0.194
_refine_diff_density_rms 0.036
_refine_ls_abs_structure_details
; 
 Flack x determined using 1936 quotients [(I+)-(I-)]/[(I+)+(I-)] 
 (Parsons, Flack and Wagner, Acta Cryst. B69 (2013) 249-259). 
;
_refine_ls_abs_structure_Flack 0.00(12)
_refine_ls_extinction_method none
_refine_ls_goodness_of_fit_ref 1.078
_refine_ls_hydrogen_treatment constr
_refine_ls_matrix_type full
_refine_ls_number_parameters 343
_refine_ls_number_reflns 4808
_refine_ls_number_restraints 0
_refine_ls_restrained_S_all 1.078
_refine_ls_R_factor_all 0.0288
_refine_ls_R_factor_gt 0.0281
_refine_ls_shift/su_max 0.001
_refine_ls_shift/su_mean 0.000
_refine_ls_structure_factor_coef Fsqd
_refine_ls_weighting_details 'w=1/[\s^2^(Fo^2^)+(0.0349P)^2^+0.4865P] where P=(Fo^2^+2Fc^2^)/3'
_refine_ls_weighting_scheme calc
_refine_ls_wR_factor_gt 0.0689
_refine_ls_wR_factor_ref 0.0694
_reflns_Friedel_coverage 0.719
_reflns_Friedel_fraction_full 1.000
_reflns_Friedel_fraction_max 0.984
_reflns_number_gt 4706
_reflns_number_total 4808
_reflns_threshold_expression 'I > 2\s(I)'
_cod_data_source_file d5dt00784d2.cif
_cod_data_source_block 028DGA23_0m
_cod_depositor_comments 'Adding full bibliography for 7719098--7719099.cif.'
_cod_database_code 7719099
_shelx_shelxl_version_number 2018/3
_shelx_space_group_comment
; 
The symmetry employed for this shelxl refinement is uniquely defined 
by the following loop, which should always be used as a source of 
symmetry information in preference to the above space-group names. 
They are only intended as comments. 
;
_shelx_estimated_absorpt_t_min 0.762
_shelx_estimated_absorpt_t_max 0.811

loop_
_space_group_symop_operation_xyz
'x, y, z'
'-x+1/2, -y, z+1/2'
'-x, y+1/2, -z+1/2'
'x+1/2, -y+1/2, -z'

loop_
_atom_site_label
_atom_site_type_symbol
_atom_site_fract_x
_atom_site_fract_y
_atom_site_fract_z
_atom_site_U_iso_or_equiv
_atom_site_adp_type
_atom_site_occupancy
_atom_site_site_symmetry_order
_atom_site_calc_flag
_atom_site_refinement_flags_posn
_atom_site_refinement_flags_adp
_atom_site_refinement_flags_occupancy
_atom_site_disorder_assembly
_atom_site_disorder_group
N35 N 0.8316(2) 0.62924(7) 0.59107(6) 0.0148(3) Uani 1 1 d . . . . .
N36 N 0.5383(2) 0.69795(7) 0.62065(6) 0.0151(3) Uani 1 1 d . . . . .
N37 N 0.5205(2) 0.59199(7) 0.86688(6) 0.0161(3) Uani 1 1 d . . . . .
N38 N 0.5211(3) 0.70453(7) 0.89324(6) 0.0170(3) Uani 1 1 d . . . . .
C1 C 0.8307(3) 0.67405(8) 0.69798(7) 0.0147(3) Uani 1 1 d . . . . .
C6 C 1.0501(3) 0.70195(8) 0.70750(7) 0.0173(3) Uani 1 1 d . . . . .
H6 H 1.148742 0.711395 0.674250 0.021 Uiso 1 1 calc R U . . .
C7 C 0.7311(3) 0.66704(8) 0.63677(7) 0.0146(3) Uani 1 1 d . . . . .
C8 C 0.6861(3) 0.63547(8) 0.54180(7) 0.0148(3) Uani 1 1 d . . . . .
C9 C 0.6962(3) 0.60803(8) 0.48355(7) 0.0180(3) Uani 1 1 d . . . . .
H9 H 0.817965 0.578250 0.471291 0.022 Uiso 1 1 calc R U . . .
C10 C 0.5195(3) 0.62649(9) 0.44455(7) 0.0196(3) Uani 1 1 d . . . . .
H10 H 0.520698 0.609012 0.404483 0.024 Uiso 1 1 calc R U . . .
C11 C 0.3389(3) 0.67028(8) 0.46257(7) 0.0185(3) Uani 1 1 d . . . . .
H11 H 0.220564 0.681642 0.434559 0.022 Uiso 1 1 calc R U . . .
C12 C 0.3300(3) 0.69729(8) 0.52062(7) 0.0167(3) Uani 1 1 d . . . . .
H12 H 0.208446 0.727232 0.532690 0.020 Uiso 1 1 calc R U . . .
C13 C 0.5055(3) 0.67895(8) 0.56050(7) 0.0145(3) Uani 1 1 d . . . . .
C14 C 1.0040(3) 0.57488(8) 0.59816(7) 0.0161(3) Uani 1 1 d . . . . .
H14A H 1.109594 0.587393 0.631571 0.019 Uiso 1 1 calc R U . . .
H14B H 1.096924 0.571681 0.560744 0.019 Uiso 1 1 calc R U . . .
C15 C 0.8967(3) 0.50474(8) 0.61133(7) 0.0158(3) Uani 1 1 d . . . . .
C16 C 0.6835(3) 0.49807(8) 0.63959(7) 0.0178(3) Uani 1 1 d . . . . .
H16 H 0.596139 0.538136 0.649201 0.021 Uiso 1 1 calc R U . . .
C17 C 0.5973(3) 0.43269(9) 0.65390(7) 0.0213(3) Uani 1 1 d . . . . .
H17 H 0.452552 0.428426 0.673739 0.026 Uiso 1 1 calc R U . . .
C18 C 0.7224(3) 0.37409(9) 0.63925(8) 0.0235(4) Uani 1 1 d . . . . .
H18 H 0.663339 0.329613 0.648816 0.028 Uiso 1 1 calc R U . . .
C19 C 0.9345(3) 0.38054(9) 0.61052(8) 0.0247(4) Uani 1 1 d . . . . .
H19 H 1.020782 0.340418 0.600365 0.030 Uiso 1 1 calc R U . . .
C20 C 1.0205(3) 0.44561(9) 0.59662(7) 0.0206(3) Uani 1 1 d . . . . .
H20 H 1.165516 0.449722 0.576858 0.025 Uiso 1 1 calc R U . . .
C21 C 0.6076(3) 0.65748(8) 0.85701(7) 0.0150(3) Uani 1 1 d . . . . .
C22 C 0.3621(3) 0.59815(9) 0.91343(7) 0.0171(3) Uani 1 1 d . . . . .
C23 C 0.2133(3) 0.55051(9) 0.94011(7) 0.0216(4) Uani 1 1 d . . . . .
H23 H 0.214977 0.503019 0.929246 0.026 Uiso 1 1 calc R U . . .
C24 C 0.0628(3) 0.57605(10) 0.98330(8) 0.0250(4) Uani 1 1 d . . . . .
H24 H -0.044283 0.545572 1.001917 0.030 Uiso 1 1 calc R U . . .
C25 C 0.0651(3) 0.64596(10) 1.00018(8) 0.0260(4) Uani 1 1 d . . . . .
H25 H -0.039444 0.661541 1.030301 0.031 Uiso 1 1 calc R U . . .
C26 C 0.2153(3) 0.69267(9) 0.97417(7) 0.0224(4) Uani 1 1 d . . . . .
H26 H 0.216591 0.739774 0.986241 0.027 Uiso 1 1 calc R U . . .
C27 C 0.3656(3) 0.66845(9) 0.92944(7) 0.0174(3) Uani 1 1 d . . . . .
C28 C 0.6185(3) 0.52722(8) 0.84510(7) 0.0183(3) Uani 1 1 d . . . . .
H28A H 0.695989 0.503574 0.879154 0.022 Uiso 1 1 calc R U . . .
H28B H 0.737630 0.537770 0.814399 0.022 Uiso 1 1 calc R U . . .
C29 C 0.4432(3) 0.47850(8) 0.81778(7) 0.0167(3) Uani 1 1 d . . . . .
C30 C 0.2492(3) 0.50234(9) 0.78726(7) 0.0192(3) Uani 1 1 d . . . . .
H30 H 0.222638 0.550609 0.783583 0.023 Uiso 1 1 calc R U . . .
C31 C 0.0934(3) 0.45562(9) 0.76204(7) 0.0217(4) Uani 1 1 d . . . . .
H31 H -0.039026 0.472132 0.741227 0.026 Uiso 1 1 calc R U . . .
C32 C 0.1311(3) 0.38516(9) 0.76724(7) 0.0238(4) Uani 1 1 d . . . . .
H32 H 0.024295 0.353450 0.750121 0.029 Uiso 1 1 calc R U . . .
C33 C 0.3245(3) 0.36095(9) 0.79741(8) 0.0233(4) Uani 1 1 d . . . . .
H33 H 0.351043 0.312648 0.800757 0.028 Uiso 1 1 calc R U . . .
C34 C 0.4793(3) 0.40740(8) 0.82272(7) 0.0198(3) Uani 1 1 d . . . . .
H34 H 0.611244 0.390648 0.843622 0.024 Uiso 1 1 calc R U . . .
C2 C 0.6915(3) 0.65802(8) 0.74722(7) 0.0150(3) Uani 1 1 d . . . . .
H2 H 0.544603 0.637399 0.740786 0.018 Uiso 1 1 calc R U . . .
C3 C 0.7652(3) 0.67191(8) 0.80601(7) 0.0148(3) Uani 1 1 d . . . . .
C4 C 0.9810(3) 0.70200(8) 0.81518(7) 0.0170(3) Uani 1 1 d . . . . .
H4 H 1.030930 0.713016 0.854880 0.020 Uiso 1 1 calc R U . . .
C5 C 1.1230(3) 0.71583(8) 0.76613(8) 0.0186(3) Uani 1 1 d . . . . .
H5 H 1.271966 0.735031 0.772668 0.022 Uiso 1 1 calc R U . . .

loop_
_atom_site_aniso_label
_atom_site_aniso_U_11
_atom_site_aniso_U_22
_atom_site_aniso_U_33
_atom_site_aniso_U_23
_atom_site_aniso_U_13
_atom_site_aniso_U_12
N35 0.0149(6) 0.0149(6) 0.0147(6) -0.0001(5) 0.0007(5) 0.0002(5)
N36 0.0136(6) 0.0166(6) 0.0151(6) 0.0009(5) 0.0019(5) -0.0006(5)
N37 0.0174(7) 0.0161(6) 0.0146(6) -0.0012(5) 0.0000(5) -0.0018(6)
N38 0.0198(7) 0.0176(6) 0.0137(6) -0.0015(5) -0.0007(6) -0.0001(6)
C1 0.0159(7) 0.0129(7) 0.0154(7) -0.0004(6) 0.0005(6) 0.0026(6)
C6 0.0147(8) 0.0164(7) 0.0207(8) 0.0001(6) 0.0025(6) 0.0010(6)
C7 0.0146(7) 0.0141(7) 0.0151(7) 0.0010(6) 0.0028(6) -0.0014(6)
C8 0.0145(7) 0.0141(7) 0.0159(7) 0.0024(6) 0.0008(6) -0.0027(6)
C9 0.0188(8) 0.0169(7) 0.0182(7) -0.0013(6) 0.0029(7) 0.0008(7)
C10 0.0232(9) 0.0202(8) 0.0156(7) -0.0008(6) -0.0007(7) -0.0036(7)
C11 0.0187(8) 0.0186(7) 0.0183(7) 0.0040(6) -0.0039(7) -0.0030(7)
C12 0.0147(7) 0.0159(7) 0.0195(7) 0.0032(6) 0.0020(7) -0.0012(7)
C13 0.0152(7) 0.0128(7) 0.0156(7) 0.0024(5) 0.0019(6) -0.0022(6)
C14 0.0125(7) 0.0176(7) 0.0183(7) -0.0007(6) 0.0003(6) 0.0022(6)
C15 0.0172(8) 0.0179(8) 0.0124(7) 0.0009(6) -0.0038(6) 0.0012(6)
C16 0.0171(8) 0.0187(7) 0.0176(7) 0.0001(6) -0.0023(7) 0.0011(7)
C17 0.0196(8) 0.0260(8) 0.0184(8) 0.0034(6) -0.0035(7) -0.0047(7)
C18 0.0318(10) 0.0183(8) 0.0202(8) 0.0038(6) -0.0075(8) -0.0041(7)
C19 0.0325(10) 0.0185(8) 0.0230(8) -0.0005(6) -0.0025(8) 0.0054(8)
C20 0.0216(8) 0.0220(8) 0.0181(7) -0.0010(6) -0.0001(7) 0.0048(7)
C21 0.0149(7) 0.0167(7) 0.0135(7) -0.0003(6) -0.0026(6) -0.0003(6)
C22 0.0173(8) 0.0218(8) 0.0122(7) 0.0000(6) -0.0017(6) 0.0005(7)
C23 0.0245(9) 0.0231(8) 0.0171(7) 0.0021(6) -0.0017(7) -0.0035(7)
C24 0.0215(9) 0.0342(10) 0.0194(8) 0.0074(7) 0.0016(7) -0.0041(8)
C25 0.0240(9) 0.0363(10) 0.0176(8) 0.0024(7) 0.0047(7) 0.0062(8)
C26 0.0276(9) 0.0240(8) 0.0157(7) -0.0012(6) 0.0002(7) 0.0043(7)
C27 0.0185(8) 0.0206(8) 0.0132(7) 0.0000(6) -0.0013(6) 0.0010(7)
C28 0.0182(8) 0.0165(7) 0.0202(8) -0.0011(6) -0.0015(7) 0.0013(6)
C29 0.0195(8) 0.0174(7) 0.0130(7) -0.0009(6) 0.0026(6) -0.0003(7)
C30 0.0225(9) 0.0182(7) 0.0168(7) -0.0005(6) 0.0007(7) 0.0026(6)
C31 0.0191(8) 0.0303(9) 0.0159(7) -0.0015(6) 0.0000(7) -0.0012(7)
C32 0.0264(9) 0.0264(9) 0.0186(8) -0.0034(7) 0.0018(7) -0.0103(7)
C33 0.0313(10) 0.0167(8) 0.0218(8) -0.0003(6) 0.0029(8) -0.0036(7)
C34 0.0227(8) 0.0189(8) 0.0178(7) 0.0010(6) -0.0004(7) 0.0013(7)
C2 0.0136(7) 0.0141(7) 0.0174(7) -0.0008(6) 0.0007(6) -0.0005(6)
C3 0.0155(7) 0.0127(7) 0.0163(7) -0.0006(6) 0.0008(6) 0.0016(6)
C4 0.0185(8) 0.0148(7) 0.0177(7) -0.0024(6) -0.0037(7) 0.0009(6)
C5 0.0126(8) 0.0180(7) 0.0251(8) -0.0026(6) -0.0008(7) -0.0008(6)

loop_
_atom_type_symbol
_atom_type_description
_atom_type_scat_dispersion_real
_atom_type_scat_dispersion_imag
_atom_type_scat_source
C C 0.0181 0.0091 'International Tables Vol C Tables 4.2.6.8 and 6.1.1.4'
H H 0.0000 0.0000 'International Tables Vol C Tables 4.2.6.8 and 6.1.1.4'
N N 0.0311 0.0180 'International Tables Vol C Tables 4.2.6.8 and 6.1.1.4'

loop_
_geom_angle_atom_site_label_1
_geom_angle_atom_site_label_2
_geom_angle_atom_site_label_3
_geom_angle
_geom_angle_site_symmetry_1
_geom_angle_site_symmetry_3
_geom_angle_publ_flag
C7 N35 C8 106.04(13) . . ?
C7 N35 C14 126.34(13) . . ?
C8 N35 C14 124.35(13) . . ?
C7 N36 C13 104.78(13) . . ?
C21 N37 C22 106.29(13) . . ?
C21 N37 C28 126.46(14) . . ?
C22 N37 C28 125.31(14) . . ?
C21 N38 C27 104.53(13) . . ?
C2 C1 C6 119.64(15) . . ?
C2 C1 C7 118.19(15) . . ?
C6 C1 C7 121.91(15) . . ?
C5 C6 C1 119.45(15) . . ?
C5 C6 H6 120.3 . . ?
C1 C6 H6 120.3 . . ?
N36 C7 N35 113.58(14) . . ?
N36 C7 C1 122.53(14) . . ?
N35 C7 C1 123.88(14) . . ?
N35 C8 C9 132.09(16) . . ?
N35 C8 C13 105.82(14) . . ?
C9 C8 C13 122.09(15) . . ?
C10 C9 C8 116.57(15) . . ?
C10 C9 H9 121.7 . . ?
C8 C9 H9 121.7 . . ?
C9 C10 C11 121.88(15) . . ?
C9 C10 H10 119.1 . . ?
C11 C10 H10 119.1 . . ?
C12 C11 C10 121.18(15) . . ?
C12 C11 H11 119.4 . . ?
C10 C11 H11 119.4 . . ?
C11 C12 C13 117.69(15) . . ?
C11 C12 H12 121.2 . . ?
C13 C12 H12 121.2 . . ?
C12 C13 N36 129.66(15) . . ?
C12 C13 C8 120.58(14) . . ?
N36 C13 C8 109.75(14) . . ?
N35 C14 C15 112.62(13) . . ?
N35 C14 H14A 109.1 . . ?
C15 C14 H14A 109.1 . . ?
N35 C14 H14B 109.1 . . ?
C15 C14 H14B 109.1 . . ?
H14A C14 H14B 107.8 . . ?
C20 C15 C16 119.17(15) . . ?
C20 C15 C14 118.64(15) . . ?
C16 C15 C14 122.14(14) . . ?
C15 C16 C17 120.25(16) . . ?
C15 C16 H16 119.9 . . ?
C17 C16 H16 119.9 . . ?
C18 C17 C16 120.14(17) . . ?
C18 C17 H17 119.9 . . ?
C16 C17 H17 119.9 . . ?
C17 C18 C19 119.77(16) . . ?
C17 C18 H18 120.1 . . ?
C19 C18 H18 120.1 . . ?
C20 C19 C18 120.01(17) . . ?
C20 C19 H19 120.0 . . ?
C18 C19 H19 120.0 . . ?
C19 C20 C15 120.66(17) . . ?
C19 C20 H20 119.7 . . ?
C15 C20 H20 119.7 . . ?
N38 C21 N37 113.60(14) . . ?
N38 C21 C3 124.85(14) . . ?
N37 C21 C3 121.29(13) . . ?
N37 C22 C23 131.93(15) . . ?
N37 C22 C27 105.18(14) . . ?
C23 C22 C27 122.81(15) . . ?
C24 C23 C22 116.48(16) . . ?
C24 C23 H23 121.8 . . ?
C22 C23 H23 121.8 . . ?
C23 C24 C25 121.47(17) . . ?
C23 C24 H24 119.3 . . ?
C25 C24 H24 119.3 . . ?
C26 C25 C24 121.72(17) . . ?
C26 C25 H25 119.1 . . ?
C24 C25 H25 119.1 . . ?
C25 C26 C27 117.91(16) . . ?
C25 C26 H26 121.0 . . ?
C27 C26 H26 121.0 . . ?
N38 C27 C26 129.91(15) . . ?
N38 C27 C22 110.40(14) . . ?
C26 C27 C22 119.60(16) . . ?
N37 C28 C29 114.05(14) . . ?
N37 C28 H28A 108.7 . . ?
C29 C28 H28A 108.7 . . ?
N37 C28 H28B 108.7 . . ?
C29 C28 H28B 108.7 . . ?
H28A C28 H28B 107.6 . . ?
C30 C29 C34 119.11(15) . . ?
C30 C29 C28 122.03(15) . . ?
C34 C29 C28 118.85(15) . . ?
C29 C30 C31 120.17(15) . . ?
C29 C30 H30 119.9 . . ?
C31 C30 H30 119.9 . . ?
C32 C31 C30 120.21(17) . . ?
C32 C31 H31 119.9 . . ?
C30 C31 H31 119.9 . . ?
C31 C32 C33 120.01(16) . . ?
C31 C32 H32 120.0 . . ?
C33 C32 H32 120.0 . . ?
C32 C33 C34 119.86(16) . . ?
C32 C33 H33 120.1 . . ?
C34 C33 H33 120.1 . . ?
C33 C34 C29 120.65(17) . . ?
C33 C34 H34 119.7 . . ?
C29 C34 H34 119.7 . . ?
C1 C2 C3 120.76(15) . . ?
C1 C2 H2 119.6 . . ?
C3 C2 H2 119.6 . . ?
C4 C3 C2 119.36(15) . . ?
C4 C3 C21 121.38(14) . . ?
C2 C3 C21 119.19(14) . . ?
C5 C4 C3 119.81(15) . . ?
C5 C4 H4 120.1 . . ?
C3 C4 H4 120.1 . . ?
C4 C5 C6 120.90(15) . . ?
C4 C5 H5 119.6 . . ?
C6 C5 H5 119.6 . . ?

loop_
_geom_bond_atom_site_label_1
_geom_bond_atom_site_label_2
_geom_bond_distance
_geom_bond_site_symmetry_2
_geom_bond_publ_flag
N35 C7 1.378(2) . ?
N35 C8 1.384(2) . ?
N35 C14 1.459(2) . ?
N36 C7 1.315(2) . ?
N36 C13 1.395(2) . ?
N37 C21 1.381(2) . ?
N37 C22 1.385(2) . ?
N37 C28 1.458(2) . ?
N38 C21 1.313(2) . ?
N38 C27 1.393(2) . ?
C1 C2 1.391(2) . ?
C1 C6 1.396(2) . ?
C1 C7 1.480(2) . ?
C6 C5 1.392(2) . ?
C6 H6 0.9500 . ?
C8 C9 1.397(2) . ?
C8 C13 1.405(2) . ?
C9 C10 1.386(2) . ?
C9 H9 0.9500 . ?
C10 C11 1.404(3) . ?
C10 H10 0.9500 . ?
C11 C12 1.389(2) . ?
C11 H11 0.9500 . ?
C12 C13 1.392(2) . ?
C12 H12 0.9500 . ?
C14 C15 1.521(2) . ?
C14 H14A 0.9900 . ?
C14 H14B 0.9900 . ?
C15 C20 1.389(2) . ?
C15 C16 1.390(2) . ?
C16 C17 1.396(2) . ?
C16 H16 0.9500 . ?
C17 C18 1.384(3) . ?
C17 H17 0.9500 . ?
C18 C19 1.389(3) . ?
C18 H18 0.9500 . ?
C19 C20 1.389(3) . ?
C19 H19 0.9500 . ?
C20 H20 0.9500 . ?
C21 C3 1.479(2) . ?
C22 C23 1.393(2) . ?
C22 C27 1.406(2) . ?
C23 C24 1.385(3) . ?
C23 H23 0.9500 . ?
C24 C25 1.404(3) . ?
C24 H24 0.9500 . ?
C25 C26 1.380(3) . ?
C25 H25 0.9500 . ?
C26 C27 1.399(2) . ?
C26 H26 0.9500 . ?
C28 C29 1.512(2) . ?
C28 H28A 0.9900 . ?
C28 H28B 0.9900 . ?
C29 C30 1.390(2) . ?
C29 C34 1.396(2) . ?
C30 C31 1.394(2) . ?
C30 H30 0.9500 . ?
C31 C32 1.385(3) . ?
C31 H31 0.9500 . ?
C32 C33 1.386(3) . ?
C32 H32 0.9500 . ?
C33 C34 1.388(3) . ?
C33 H33 0.9500 . ?
C34 H34 0.9500 . ?
C2 C3 1.397(2) . ?
C2 H2 0.9500 . ?
C3 C4 1.393(2) . ?
C4 C5 1.389(2) . ?
C4 H4 0.9500 . ?
C5 H5 0.9500 . ?

loop_
_geom_torsion_atom_site_label_1
_geom_torsion_atom_site_label_2
_geom_torsion_atom_site_label_3
_geom_torsion_atom_site_label_4
_geom_torsion
_geom_torsion_site_symmetry_1
_geom_torsion_site_symmetry_2
_geom_torsion_site_symmetry_3
_geom_torsion_site_symmetry_4
_geom_torsion_publ_flag
C2 C1 C6 C5 -2.5(2) . . . . ?
C7 C1 C6 C5 171.52(15) . . . . ?
C13 N36 C7 N35 0.83(17) . . . . ?
C13 N36 C7 C1 179.55(14) . . . . ?
C8 N35 C7 N36 -1.49(18) . . . . ?
C14 N35 C7 N36 -161.63(14) . . . . ?
C8 N35 C7 C1 179.81(14) . . . . ?
C14 N35 C7 C1 19.7(2) . . . . ?
C2 C1 C7 N36 54.5(2) . . . . ?
C6 C1 C7 N36 -119.52(17) . . . . ?
C2 C1 C7 N35 -126.87(16) . . . . ?
C6 C1 C7 N35 59.1(2) . . . . ?
C7 N35 C8 C9 -179.04(17) . . . . ?
C14 N35 C8 C9 -18.4(3) . . . . ?
C7 N35 C8 C13 1.45(16) . . . . ?
C14 N35 C8 C13 162.10(14) . . . . ?
N35 C8 C9 C10 -178.75(16) . . . . ?
C13 C8 C9 C10 0.7(2) . . . . ?
C8 C9 C10 C11 -0.2(2) . . . . ?
C9 C10 C11 C12 0.2(3) . . . . ?
C10 C11 C12 C13 -0.5(2) . . . . ?
C11 C12 C13 N36 -179.63(15) . . . . ?
C11 C12 C13 C8 1.0(2) . . . . ?
C7 N36 C13 C12 -179.30(16) . . . . ?
C7 N36 C13 C8 0.15(17) . . . . ?
N35 C8 C13 C12 178.48(14) . . . . ?
C9 C8 C13 C12 -1.1(2) . . . . ?
N35 C8 C13 N36 -1.03(17) . . . . ?
C9 C8 C13 N36 179.40(14) . . . . ?
C7 N35 C14 C15 84.77(19) . . . . ?
C8 N35 C14 C15 -71.94(19) . . . . ?
N35 C14 C15 C20 155.57(14) . . . . ?
N35 C14 C15 C16 -26.9(2) . . . . ?
C20 C15 C16 C17 1.1(2) . . . . ?
C14 C15 C16 C17 -176.37(14) . . . . ?
C15 C16 C17 C18 -0.9(2) . . . . ?
C16 C17 C18 C19 0.3(2) . . . . ?
C17 C18 C19 C20 0.0(3) . . . . ?
C18 C19 C20 C15 0.2(3) . . . . ?
C16 C15 C20 C19 -0.8(2) . . . . ?
C14 C15 C20 C19 176.82(15) . . . . ?
C27 N38 C21 N37 -0.29(18) . . . . ?
C27 N38 C21 C3 173.77(15) . . . . ?
C22 N37 C21 N38 0.57(19) . . . . ?
C28 N37 C21 N38 -164.16(15) . . . . ?
C22 N37 C21 C3 -173.73(14) . . . . ?
C28 N37 C21 C3 21.5(2) . . . . ?
C21 N37 C22 C23 176.03(18) . . . . ?
C28 N37 C22 C23 -19.0(3) . . . . ?
C21 N37 C22 C27 -0.57(17) . . . . ?
C28 N37 C22 C27 164.38(15) . . . . ?
N37 C22 C23 C24 -175.03(17) . . . . ?
C27 C22 C23 C24 1.1(2) . . . . ?
C22 C23 C24 C25 -1.6(3) . . . . ?
C23 C24 C25 C26 0.7(3) . . . . ?
C24 C25 C26 C27 0.7(3) . . . . ?
C21 N38 C27 C26 -176.55(18) . . . . ?
C21 N38 C27 C22 -0.09(18) . . . . ?
C25 C26 C27 N38 174.99(17) . . . . ?
C25 C26 C27 C22 -1.2(2) . . . . ?
N37 C22 C27 N38 0.42(18) . . . . ?
C23 C22 C27 N38 -176.57(15) . . . . ?
N37 C22 C27 C26 177.30(15) . . . . ?
C23 C22 C27 C26 0.3(3) . . . . ?
C21 N37 C28 C29 -134.17(16) . . . . ?
C22 N37 C28 C29 63.9(2) . . . . ?
N37 C28 C29 C30 32.2(2) . . . . ?
N37 C28 C29 C34 -148.63(15) . . . . ?
C34 C29 C30 C31 0.0(2) . . . . ?
C28 C29 C30 C31 179.14(15) . . . . ?
C29 C30 C31 C32 0.0(2) . . . . ?
C30 C31 C32 C33 -0.2(3) . . . . ?
C31 C32 C33 C34 0.4(3) . . . . ?
C32 C33 C34 C29 -0.4(3) . . . . ?
C30 C29 C34 C33 0.2(2) . . . . ?
C28 C29 C34 C33 -178.95(15) . . . . ?
C6 C1 C2 C3 2.4(2) . . . . ?
C7 C1 C2 C3 -171.80(14) . . . . ?
C1 C2 C3 C4 -0.2(2) . . . . ?
C1 C2 C3 C21 176.87(14) . . . . ?
N38 C21 C3 C4 61.5(2) . . . . ?
N37 C21 C3 C4 -124.88(16) . . . . ?
N38 C21 C3 C2 -115.48(18) . . . . ?
N37 C21 C3 C2 58.2(2) . . . . ?
C2 C3 C4 C5 -2.0(2) . . . . ?
C21 C3 C4 C5 -178.96(14) . . . . ?
C3 C4 C5 C6 1.9(2) . . . . ?
C1 C6 C5 C4 0.3(2) . . . . ?
